data_7225993
loop_
_publ_author_name
'Ochoa, Mar\'ia Eugenia'
'Aguilar-Granda, Andr\'es'
'Ramirez-Montes, Pedro I.'
'Barba, Victor'
'L\'opez, Yliana'
'Santillan, Rosa'
'Farf\'an, Norberto'

_publ_section_title
;
 Designed synthesis of &#x201C;L&#x201D; shaped 17-halo-aryl-ethynyl
 steroids
;
_journal_issue 36
_journal_name_full CrystEngComm
_journal_page_first 6830
_journal_paper_doi 10.1039/C6CE01056C
_journal_volume 18
_journal_year 2016
_chemical_absolute_configuration rm
_chemical_formula_sum 'C26 H29 Br F O2'
_chemical_formula_weight 472.4
_space_group_IT_number 19
_symmetry_cell_setting orthorhombic
_symmetry_Int_Tables_number 19
_symmetry_space_group_name_Hall 'P 2ac 2ab'
_symmetry_space_group_name_H-M 'P 21 21 21'
_atom_sites_solution_hydrogens mixed
_audit_conform_dict_location ftp://ftp.iucr.org/pub/cif_core.dic
_audit_conform_dict_name cif_core.dic
_audit_conform_dict_version 2.4.3
_audit_creation_date 2016-02-17T15:14:27-00:00
_audit_creation_method 'WinGX routine CIF_UPDATE'
_audit_update_record
;
2016-03-10 deposited with the CCDC.
2016-07-13 downloaded from the CCDC.
;
_cell_angle_alpha 90
_cell_angle_beta 90
_cell_angle_gamma 90
_cell_formula_units_Z 4
_cell_length_a 7.2612(3)
_cell_length_b 15.8845(6)
_cell_length_c 19.4007(4)
_cell_measurement_reflns_used 9480
_cell_measurement_temperature 293(2)
_cell_measurement_theta_max 27.48
_cell_measurement_theta_min 2.91
_cell_measurement_wavelength 0.71073
_cell_volume 2237.69(13)
_computing_cell_refinement 'HKL Scalepack (Otwinowski & Minor 1997)'
_computing_data_collection 'Collect (Bruker AXS BV, 1997-2004)'
_computing_data_reduction 'HKL Denzo and Scalepack (Otwinowski & Minor 1997)'
_computing_molecular_graphics 'Ortep for Windows (Farrugia, 2012)'
_computing_publication_material 'WinGX publication routines (Farrugia, 2012)'
_computing_structure_refinement 'SHELXL-2014/7 (Sheldrick, 2014)'
_diffrn_ambient_temperature 293(2)
_diffrn_detector 'CCD plate'
_diffrn_detector_area_resol_mean 9
_diffrn_measured_fraction_theta_full 0.981
_diffrn_measured_fraction_theta_max 0.983
_diffrn_measurement_device '95mm CCD camera on \k-goniostat'
_diffrn_measurement_device_type KappaCCD
_diffrn_measurement_method 'CCD rotation images, thick slices'
_diffrn_orient_matrix_UB_11 -0.093992
_diffrn_orient_matrix_UB_12 -0.036662
_diffrn_orient_matrix_UB_13 -0.022765
_diffrn_orient_matrix_UB_21 0.058131
_diffrn_orient_matrix_UB_22 -0.050827
_diffrn_orient_matrix_UB_23 0.021252
_diffrn_orient_matrix_UB_31 -0.082174
_diffrn_orient_matrix_UB_32 0.005979
_diffrn_orient_matrix_UB_33 0.041073
_diffrn_radiation_monochromator 'horizonally mounted graphite crystal'
_diffrn_radiation_probe x-ray
_diffrn_radiation_type MoK\a
_diffrn_radiation_wavelength 0.71073
_diffrn_reflns_av_R_equivalents 0.0511
_diffrn_reflns_av_unetI/netI 0.069
_diffrn_reflns_Laue_measured_fraction_full 0.981
_diffrn_reflns_Laue_measured_fraction_max 0.983
_diffrn_reflns_limit_h_max 7
_diffrn_reflns_limit_h_min -9
_diffrn_reflns_limit_k_max 20
_diffrn_reflns_limit_k_min -18
_diffrn_reflns_limit_l_max 25
_diffrn_reflns_limit_l_min -20
_diffrn_reflns_number 14795
_diffrn_reflns_point_group_measured_fraction_full 0.988
_diffrn_reflns_point_group_measured_fraction_max 0.988
_diffrn_reflns_reduction_process
;
        Scaled and merged with Sortav
        R.H. Blessing, (1987) Cryst. Rev. 1, 3-58
        R.H. Blessing, (1989) J. Appl. Cryst. 22, 396-397
;
_diffrn_reflns_theta_full 25.242
_diffrn_reflns_theta_max 27.491
_diffrn_reflns_theta_min 3.945
_diffrn_source 'Enraf Nonius FR590'
_exptl_absorpt_coefficient_mu 1.865
_exptl_absorpt_correction_T_max 0.9144
_exptl_absorpt_correction_T_min 0.6313
_exptl_absorpt_correction_type multi-scan
_exptl_absorpt_process_details
;
[c.f. r.h. blessing, acta cryst. (1995), a51, 33-38]
;
_exptl_crystal_colour colourless
_exptl_crystal_density_diffrn 1.402
_exptl_crystal_density_method 'not measured'
_exptl_crystal_description prism
_exptl_crystal_F_000 980
_exptl_crystal_size_max 0.24
_exptl_crystal_size_mid 0.15
_exptl_crystal_size_min 0.1
_refine_diff_density_max 0.712
_refine_diff_density_min -0.307
_refine_diff_density_rms 0.056
_refine_ls_abs_structure_details
;
 Refined as an inversion twin.
;
_refine_ls_abs_structure_Flack -0.025(17)
_refine_ls_extinction_method none
_refine_ls_goodness_of_fit_ref 1.017
_refine_ls_hydrogen_treatment mixed
_refine_ls_matrix_type full
_refine_ls_number_constraints 0
_refine_ls_number_parameters 324
_refine_ls_number_reflns 4996
_refine_ls_number_restraints 1
_refine_ls_restrained_S_all 1.02
_refine_ls_R_factor_all 0.0996
_refine_ls_R_factor_gt 0.0532
_refine_ls_shift/su_max 0.002
_refine_ls_shift/su_mean 0
_refine_ls_structure_factor_coef Fsqd
_refine_ls_weighting_details 'w=1/[\s^2^(Fo^2^)+(0.0660P)^2^+0.9397P] where P=(Fo^2^+2Fc^2^)/3'
_refine_ls_weighting_scheme calc
_refine_ls_wR_factor_gt 0.1216
_refine_ls_wR_factor_ref 0.1422
_reflns_Friedel_coverage 0.764
_reflns_Friedel_fraction_full 0.996
_reflns_Friedel_fraction_max 0.995
_reflns_number_gt 3296
_reflns_number_total 4996
_reflns_threshold_expression 'I > 2\s(I)'
_cod_data_source_file c6ce01056c2.cif
_cod_data_source_block san804
_cod_depositor_comments 'Adding full bibliography for 7225988--7225998.cif.'
_cod_database_code 7225993

loop_
_symmetry_equiv_pos_as_xyz
'x, y, z'
'-x+1/2, -y, z+1/2'
'x+1/2, -y+1/2, -z'
'-x, y+1/2, -z+1/2'

loop_
_atom_site_label
_atom_site_type_symbol
_atom_site_fract_x
_atom_site_fract_y
_atom_site_fract_z
_atom_site_U_iso_or_equiv
_atom_site_adp_type
_atom_site_occupancy
_atom_site_site_symmetry_order
_atom_site_calc_flag
_atom_site_refinement_flags_posn
_atom_site_refinement_flags_adp
C3 C 0.4044(9) 0.3502(5) 0.4505(3) 0.0634(17) Uani 1 1 d . .
C4 C 0.5758(8) 0.3910(4) 0.4699(3) 0.0586(14) Uani 1 1 d . .
H4A H 0.6742 0.3535 0.4556 0.07 Uiso 1 1 calc R U
H4B H 0.586 0.441 0.4416 0.07 Uiso 1 1 calc R U
C5 C 0.6145(6) 0.4144(4) 0.5337(3) 0.0492(12) Uani 1 1 d . .
C6 C 0.8027(8) 0.4475(4) 0.5521(3) 0.0623(16) Uani 1 1 d . .
H6B H 0.8735 0.4553 0.5102 0.075 Uiso 1 1 calc R U
H6A H 0.8661 0.406 0.5802 0.075 Uiso 1 1 calc R U
C7 C 0.7948(8) 0.5302(5) 0.5910(4) 0.0574(16) Uani 1 1 d . .
C8 C 0.6668(7) 0.5240(4) 0.6533(3) 0.0460(12) Uani 1 1 d . .
C9 C 0.4730(7) 0.4941(3) 0.6312(3) 0.0394(11) Uani 1 1 d . .
C10 C 0.4789(7) 0.4092(4) 0.5918(3) 0.0415(11) Uani 1 1 d . .
C1 C 0.2867(7) 0.3844(4) 0.5671(3) 0.0476(13) Uani 1 1 d . .
H1A H 0.2187 0.3608 0.6056 0.057 Uiso 1 1 calc R U
H1B H 0.2222 0.4346 0.552 0.057 Uiso 1 1 calc R U
C2 C 0.2886(10) 0.3212(5) 0.5089(3) 0.0589(16) Uani 1 1 d . .
C11 C 0.3423(8) 0.4900(3) 0.6934(3) 0.0459(12) Uani 1 1 d . .
H11A H 0.22 0.4751 0.6773 0.055 Uiso 1 1 calc R U
H11B H 0.3836 0.4457 0.7242 0.055 Uiso 1 1 calc R U
C12 C 0.3309(8) 0.5721(3) 0.7335(3) 0.0457(12) Uani 1 1 d . .
H12A H 0.2547 0.5641 0.774 0.055 Uiso 1 1 calc R U
H12B H 0.2737 0.6149 0.705 0.055 Uiso 1 1 calc R U
C13 C 0.5226(7) 0.6016(3) 0.7555(2) 0.0409(11) Uani 1 1 d . .
C17 C 0.5392(8) 0.6944(4) 0.7835(3) 0.0462(13) Uani 1 1 d . .
C16 C 0.7447(9) 0.7142(5) 0.7724(4) 0.0556(15) Uani 1 1 d . .
C15 C 0.8182(9) 0.6548(5) 0.7173(4) 0.0608(15) Uani 1 1 d . .
C14 C 0.6455(7) 0.6077(3) 0.6916(3) 0.0426(11) Uani 1 1 d . .
C18 C 0.6010(9) 0.5419(4) 0.8100(3) 0.0577(15) Uani 1 1 d . .
H18A H 0.7212 0.5608 0.8235 0.086 Uiso 1 1 calc R U
H18B H 0.5213 0.5412 0.8494 0.086 Uiso 1 1 calc R U
H18C H 0.6097 0.4862 0.7911 0.086 Uiso 1 1 calc R U
C20 C 0.4182(8) 0.7505(3) 0.7419(3) 0.0494(13) Uani 1 1 d . .
C21 C 0.3131(9) 0.7887(4) 0.7082(3) 0.0530(13) Uani 1 1 d . .
C1A C 0.1709(8) 0.8244(3) 0.6648(3) 0.0475(12) Uani 1 1 d . .
C2A C 0.1621(9) 0.8024(4) 0.5951(3) 0.0608(15) Uani 1 1 d . .
H2 H 0.2555 0.7706 0.5752 0.073 Uiso 1 1 calc R U
C3A C 0.0147(10) 0.8280(4) 0.5567(3) 0.0589(15) Uani 1 1 d . .
C4A C -0.1240(8) 0.8757(4) 0.5840(3) 0.0541(14) Uani 1 1 d . .
C5A C -0.1128(8) 0.8999(4) 0.6519(3) 0.0619(15) Uani 1 1 d . .
H5 H -0.2047 0.9332 0.6711 0.074 Uiso 1 1 calc R U
C6A C 0.0353(9) 0.8747(4) 0.6916(3) 0.0565(15) Uani 1 1 d D .
H6 H 0.0431 0.8921 0.7372 0.068 Uiso 1 1 calc DR U
Br1 Br -0.33323(10) 0.90329(5) 0.53073(4) 0.0829(3) Uani 1 1 d . .
O1 O 0.4978(8) 0.7038(3) 0.8550(2) 0.0575(11) Uani 1 1 d . .
O2 O 0.3679(7) 0.3363(5) 0.3897(2) 0.103(2) Uani 1 1 d . .
F1 F 0.0076(8) 0.8074(4) 0.4898(2) 0.1148(18) Uani 1 1 d . .
H01 H 0.406(8) 0.696(4) 0.860(3) 0.032(18) Uiso 1 1 d . .
H5A H 0.914(8) 0.543(3) 0.605(3) 0.039(14) Uiso 1 1 d . .
H7A H 0.752(8) 0.571(4) 0.565(3) 0.051(18) Uiso 1 1 d . .
H9 H 0.397(8) 0.536(4) 0.601(3) 0.048(15) Uiso 1 1 d . .
H10 H 0.524(8) 0.371(4) 0.621(3) 0.047(16) Uiso 1 1 d . .
H2B H 0.347(8) 0.267(4) 0.521(3) 0.054(16) Uiso 1 1 d . .
H2A H 0.189(10) 0.308(4) 0.495(3) 0.051(16) Uiso 1 1 d . .
H15A H 0.888(10) 0.678(4) 0.687(4) 0.06(2) Uiso 1 1 d . .
H15B H 0.920(10) 0.616(4) 0.738(3) 0.067(19) Uiso 1 1 d . .
H16B H 0.812(9) 0.705(3) 0.809(3) 0.043(14) Uiso 1 1 d . .
H14 H 0.565(9) 0.648(4) 0.666(3) 0.054(16) Uiso 1 1 d . .
H8 H 0.736(9) 0.481(4) 0.691(3) 0.069(19) Uiso 1 1 d . .
H16A H 0.758(9) 0.763(5) 0.763(3) 0.06(2) Uiso 1 1 d . .

loop_
_atom_site_aniso_label
_atom_site_aniso_U_11
_atom_site_aniso_U_22
_atom_site_aniso_U_33
_atom_site_aniso_U_23
_atom_site_aniso_U_13
_atom_site_aniso_U_12
C3 0.050(3) 0.085(5) 0.056(4) -0.014(3) 0.000(3) -0.003(3)
C4 0.043(3) 0.080(4) 0.053(3) -0.011(3) 0.005(3) 0.002(3)
C5 0.033(2) 0.062(3) 0.053(3) -0.003(3) 0.004(2) 0.003(2)
C6 0.029(3) 0.092(4) 0.067(4) -0.018(3) 0.006(2) -0.003(3)
C7 0.031(3) 0.078(5) 0.064(4) -0.007(3) 0.010(3) -0.011(3)
C8 0.026(2) 0.062(3) 0.050(3) 0.000(2) 0.003(2) -0.003(3)
C9 0.030(2) 0.048(3) 0.040(3) 0.002(2) 0.004(2) -0.003(2)
C10 0.032(2) 0.051(3) 0.042(3) 0.000(2) -0.002(2) -0.001(2)
C1 0.035(3) 0.056(3) 0.051(3) -0.004(2) 0.005(2) -0.010(2)
C2 0.047(4) 0.070(5) 0.060(4) -0.013(3) -0.005(3) -0.010(3)
C11 0.038(3) 0.048(3) 0.052(3) 0.000(2) 0.006(2) -0.011(3)
C12 0.036(3) 0.051(3) 0.050(3) -0.004(2) 0.008(2) -0.004(3)
C13 0.035(2) 0.045(3) 0.042(3) 0.000(2) -0.0029(19) -0.002(2)
C17 0.042(3) 0.053(3) 0.044(3) 0.000(2) -0.002(2) -0.003(2)
C16 0.045(3) 0.056(4) 0.065(4) -0.001(3) -0.010(3) -0.015(3)
C15 0.038(3) 0.077(4) 0.067(4) -0.011(3) 0.005(3) -0.014(3)
C14 0.027(2) 0.051(3) 0.049(3) 0.001(2) 0.001(2) -0.005(2)
C18 0.062(4) 0.058(4) 0.053(4) 0.005(3) -0.010(3) 0.003(3)
C20 0.048(3) 0.041(3) 0.059(4) -0.002(2) 0.002(3) -0.001(3)
C21 0.048(3) 0.046(3) 0.064(3) -0.003(3) 0.002(3) 0.001(3)
C1A 0.041(3) 0.044(3) 0.057(3) 0.001(2) 0.000(3) -0.004(3)
C2A 0.055(3) 0.066(4) 0.062(4) -0.006(3) 0.003(3) 0.012(3)
C3A 0.065(4) 0.073(4) 0.039(3) -0.005(3) -0.002(3) 0.001(3)
C4A 0.048(3) 0.052(3) 0.062(4) 0.009(2) -0.002(3) 0.005(3)
C5A 0.055(3) 0.059(4) 0.072(4) -0.006(3) 0.006(3) 0.016(3)
C6A 0.060(4) 0.059(4) 0.051(3) -0.007(2) 0.001(3) 0.000(3)
Br1 0.0668(4) 0.0919(5) 0.0900(5) 0.0168(4) -0.0179(4) 0.0134(4)
O1 0.058(3) 0.070(3) 0.045(2) -0.0089(18) 0.001(2) -0.007(2)
O2 0.077(4) 0.181(6) 0.052(3) -0.027(3) -0.008(2) -0.025(4)
F1 0.109(4) 0.155(5) 0.080(3) -0.025(3) -0.011(3) 0.027(4)

loop_
_atom_type_symbol
_atom_type_description
_atom_type_scat_dispersion_real
_atom_type_scat_dispersion_imag
_atom_type_scat_source
C C 0.0033 0.0016 'International Tables Vol C Tables 4.2.6.8 and 6.1.1.4'
H H 0 0 'International Tables Vol C Tables 4.2.6.8 and 6.1.1.4'
Br Br -0.2901 2.4595 'International Tables Vol C Tables 4.2.6.8 and 6.1.1.4'
O O 0.0106 0.006 'International Tables Vol C Tables 4.2.6.8 and 6.1.1.4'
F F 0.0171 0.0103 'International Tables Vol C Tables 4.2.6.8 and 6.1.1.4'

loop_
_geom_angle_atom_site_label_1
_geom_angle_atom_site_label_2
_geom_angle_atom_site_label_3
_geom_angle
O2 C3 C4 120.9(6)
O2 C3 C2 123.7(6)
C4 C3 C2 115.2(5)
C5 C4 C3 123.4(6)
C5 C4 H4A 106.5
C3 C4 H4A 106.5
C5 C4 H4B 106.5
C3 C4 H4B 106.5
H4A C4 H4B 106.5
C4 C5 C10 123.2(5)
C4 C5 C6 120.8(5)
C10 C5 C6 115.9(5)
C5 C6 C7 112.7(5)
C5 C6 H6B 109.1
C7 C6 H6B 109.1
C5 C6 H6A 109.1
C7 C6 H6A 109.1
H6B C6 H6A 107.8
C6 C7 C8 111.1(5)
C6 C7 H5A 107(3)
C8 C7 H5A 111(3)
C6 C7 H7A 112(4)
C8 C7 H7A 107(4)
H5A C7 H7A 109(5)
C7 C8 C14 112.9(5)
C7 C8 C9 110.8(4)
C14 C8 C9 108.0(4)
C7 C8 H8 106(4)
C14 C8 H8 105(3)
C9 C8 H8 114(3)
C11 C9 C8 111.0(4)
C11 C9 C10 111.5(4)
C8 C9 C10 112.2(4)
C11 C9 H9 99(3)
C8 C9 H9 116(3)
C10 C9 H9 106(3)
C5 C10 C1 112.3(4)
C5 C10 C9 110.0(4)
C1 C10 C9 110.7(4)
C5 C10 H10 106(4)
C1 C10 H10 111(4)
C9 C10 H10 106(4)
C2 C1 C10 113.4(5)
C2 C1 H1A 108.9
C10 C1 H1A 108.9
C2 C1 H1B 108.9
C10 C1 H1B 108.9
H1A C1 H1B 107.7
C3 C2 C1 111.7(6)
C3 C2 H2B 102(3)
C1 C2 H2B 114(3)
C3 C2 H2A 109(4)
C1 C2 H2A 115(4)
H2B C2 H2A 104(6)
C12 C11 C9 113.5(4)
C12 C11 H11A 108.9
C9 C11 H11A 108.9
C12 C11 H11B 108.9
C9 C11 H11B 108.9
H11A C11 H11B 107.7
C11 C12 C13 110.9(4)
C11 C12 H12A 109.5
C13 C12 H12A 109.5
C11 C12 H12B 109.5
C13 C12 H12B 109.5
H12A C12 H12B 108.1
C12 C13 C18 110.0(5)
C12 C13 C14 108.9(4)
C18 C13 C14 112.4(5)
C12 C13 C17 116.9(4)
C18 C13 C17 108.3(4)
C14 C13 C17 100.1(4)
O1 C17 C20 109.9(5)
O1 C17 C16 108.5(5)
C20 C17 C16 112.0(5)
O1 C17 C13 114.6(4)
C20 C17 C13 109.1(4)
C16 C17 C13 102.5(5)
C15 C16 C17 108.1(5)
C15 C16 H16B 106(4)
C17 C16 H16B 113(4)
C15 C16 H16A 113(5)
C17 C16 H16A 110(5)
H16B C16 H16A 107(6)
C16 C15 C14 104.0(5)
C16 C15 H15A 115(5)
C14 C15 H15A 118(5)
C16 C15 H15B 110(4)
C14 C15 H15B 114(4)
H15A C15 H15B 96(6)
C13 C14 C8 113.5(4)
C13 C14 C15 104.0(4)
C8 C14 C15 119.8(5)
C13 C14 H14 96(3)
C8 C14 H14 112(3)
C15 C14 H14 109(4)
C13 C18 H18A 109.5
C13 C18 H18B 109.5
H18A C18 H18B 109.5
C13 C18 H18C 109.5
H18A C18 H18C 109.5
H18B C18 H18C 109.5
C21 C20 C17 174.2(6)
C20 C21 C1A 171.9(6)
C6A C1A C2A 118.7(5)
C6A C1A C21 121.3(5)
C2A C1A C21 119.8(5)
C3A C2A C1A 119.3(6)
C3A C2A H2 120.4
C1A C2A H2 120.4
F1 C3A C2A 119.1(6)
F1 C3A C4A 118.9(6)
C2A C3A C4A 122.0(5)
C3A C4A C5A 118.8(5)
C3A C4A Br1 120.6(5)
C5A C4A Br1 120.5(4)
C4A C5A C6A 119.9(6)
C4A C5A H5 120
C6A C5A H5 120
C1A C6A C5A 121.1(6)
C1A C6A H6 119.4
C5A C6A H6 119.4
C17 O1 H01 108(5)

loop_
_geom_bond_atom_site_label_1
_geom_bond_atom_site_label_2
_geom_bond_distance
C3 O2 1.229(7)
C3 C4 1.453(9)
C3 C2 1.483(9)
C4 C5 1.323(8)
C4 H4A 0.97
C4 H4B 0.97
C5 C10 1.498(7)
C5 C6 1.507(8)
C6 C7 1.517(9)
C6 H6B 0.97
C6 H6A 0.97
C7 C8 1.527(8)
C7 H5A 0.93(6)
C7 H7A 0.88(6)
C8 C14 1.531(8)
C8 C9 1.545(7)
C8 H8 1.11(7)
C9 C11 1.536(7)
C9 C10 1.552(8)
C9 H9 1.05(6)
C10 C1 1.527(7)
C10 H10 0.90(6)
C1 C2 1.511(8)
C1 H1A 0.97
C1 H1B 0.97
C2 H2B 0.99(6)
C2 H2A 0.80(7)
C11 C12 1.521(7)
C11 H11A 0.97
C11 H11B 0.97
C12 C13 1.530(7)
C12 H12A 0.97
C12 H12B 0.97
C13 C18 1.530(8)
C13 C14 1.531(7)
C13 C17 1.575(8)
C17 O1 1.429(7)
C17 C20 1.488(8)
C17 C16 1.540(9)
C16 C15 1.522(10)
C16 H16B 0.88(6)
C16 H16A 0.81(7)
C15 C14 1.544(8)
C15 H15A 0.86(7)
C15 H15B 1.05(7)
C14 H14 1.00(6)
C18 H18A 0.96
C18 H18B 0.96
C18 H18C 0.96
C20 C21 1.174(8)
C21 C1A 1.449(9)
C1A C6A 1.370(8)
C1A C2A 1.397(8)
C2A C3A 1.367(9)
C2A H2 0.93
C3A F1 1.339(7)
C3A C4A 1.367(9)
C4A C5A 1.375(9)
C4A Br1 1.888(6)
C5A C6A 1.382(9)
C5A H5 0.93
C6A H6 0.93
O1 H01 0.68(6)

loop_
_geom_torsion_atom_site_label_1
_geom_torsion_atom_site_label_2
_geom_torsion_atom_site_label_3
_geom_torsion_atom_site_label_4
_geom_torsion
O2 C3 C4 C5 173.6(8)
C2 C3 C4 C5 -11.3(10)
C3 C4 C5 C10 -6.2(10)
C3 C4 C5 C6 173.1(6)
C4 C5 C6 C7 129.5(7)
C10 C5 C6 C7 -51.2(8)
C5 C6 C7 C8 52.3(8)
C6 C7 C8 C14 -176.6(5)
C6 C7 C8 C9 -55.2(7)
C7 C8 C9 C11 -178.5(5)
C14 C8 C9 C11 -54.4(5)
C7 C8 C9 C10 55.9(6)
C14 C8 C9 C10 -179.9(4)
C4 C5 C10 C1 -7.0(8)
C6 C5 C10 C1 173.7(5)
C4 C5 C10 C9 -130.8(6)
C6 C5 C10 C9 49.9(6)
C11 C9 C10 C5 -177.2(4)
C8 C9 C10 C5 -51.9(6)
C11 C9 C10 C1 58.1(6)
C8 C9 C10 C1 -176.6(4)
C5 C10 C1 C2 36.5(7)
C9 C10 C1 C2 159.9(5)
O2 C3 C2 C1 -144.6(8)
C4 C3 C2 C1 40.4(9)
C10 C1 C2 C3 -53.6(8)
C8 C9 C11 C12 54.4(6)
C10 C9 C11 C12 -179.6(5)
C9 C11 C12 C13 -54.4(6)
C11 C12 C13 C18 -68.6(6)
C11 C12 C13 C14 54.9(6)
C11 C12 C13 C17 167.4(4)
C12 C13 C17 O1 84.6(6)
C18 C13 C17 O1 -40.3(6)
C14 C13 C17 O1 -158.1(5)
C12 C13 C17 C20 -39.1(6)
C18 C13 C17 C20 -164.0(5)
C14 C13 C17 C20 78.2(5)
C12 C13 C17 C16 -158.0(5)
C18 C13 C17 C16 77.1(6)
C14 C13 C17 C16 -40.7(5)
O1 C17 C16 C15 143.3(6)
C20 C17 C16 C15 -95.2(7)
C13 C17 C16 C15 21.7(7)
C17 C16 C15 C14 6.0(8)
C12 C13 C14 C8 -59.6(6)
C18 C13 C14 C8 62.5(6)
C17 C13 C14 C8 177.2(4)
C12 C13 C14 C15 168.6(5)
C18 C13 C14 C15 -69.3(6)
C17 C13 C14 C15 45.4(5)
C7 C8 C14 C13 -178.1(5)
C9 C8 C14 C13 59.0(6)
C7 C8 C14 C15 -54.5(7)
C9 C8 C14 C15 -177.4(5)
C16 C15 C14 C13 -32.5(7)
C16 C15 C14 C8 -160.5(5)
C6A C1A C2A C3A -3.1(9)
C21 C1A C2A C3A 171.9(6)
C1A C2A C3A F1 179.4(6)
C1A C2A C3A C4A 0.9(10)
F1 C3A C4A C5A -177.2(6)
C2A C3A C4A C5A 1.3(10)
F1 C3A C4A Br1 5.8(9)
C2A C3A C4A Br1 -175.6(5)
C3A C4A C5A C6A -1.2(9)
Br1 C4A C5A C6A 175.8(5)
C2A C1A C6A C5A 3.3(9)
C21 C1A C6A C5A -171.7(6)
C4A C5A C6A C1A -1.2(10)
